data_7010564
loop_
_publ_author_name
'Shin, Jun Ho'
'Savage, William'
'Murphy, Vincent J.'
'Bonanno, Jeffrey B.'
'Churchill, David G.'
'Parkin, Gerard'

_publ_section_title
;
 The syntheses, structures and reactivity of
 bis(tert-butylcyclopentadienyl)molybdenum derivatives: nitrogen
 alkylation of an \h2-acetonitrile ligand and influence of the
 chalcogen on the barrier to inversion of chalcogenoether adducts
;
_journal_issue 11
_journal_name_full 'Journal of the Chemical Society, Dalton Transactions'
_journal_page_first 1732
_journal_paper_doi 10.1039/b100372k
_journal_year 2001
_chemical_formula_sum 'C23 H40 Cl2 I Mo P'
_chemical_formula_weight 641.26
_chemical_name_systematic
; 
? 
;
_space_group_IT_number 14
_symmetry_cell_setting monoclinic
_symmetry_space_group_name_Hall '-P 2yn'
_symmetry_space_group_name_H-M 'P 1 21/n 1'
_atom_sites_solution_hydrogens geom
_atom_sites_solution_primary direct
_atom_sites_solution_secondary difmap
_audit_creation_method SHELXL
_cell_angle_alpha 90.00
_cell_angle_beta 101.198(7)
_cell_angle_gamma 90.00
_cell_formula_units_Z 4
_cell_length_a 8.4901(7)
_cell_length_b 16.0746(10)
_cell_length_c 20.617(2)
_cell_measurement_reflns_used 52
_cell_measurement_temperature 298(2)
_cell_measurement_theta_max 12.47
_cell_measurement_theta_min 5.08
_cell_volume 2760.1(4)
_computing_cell_refinement 'Siemens XSCANS'
_computing_data_collection 'Siemens XSCANS'
_computing_data_reduction 'Siemens SHELXTL'
_computing_molecular_graphics 'Siemens SHELXTL'
_computing_publication_material 'Siemens SHELXTL'
_computing_structure_refinement 'SHELXL-93 (Sheldrick, 1993)'
_computing_structure_solution 'SHELXS-86 (Sheldrick, 1990)'
_diffrn_ambient_temperature 298(2)
_diffrn_measurement_device 'Siemens P4'
_diffrn_measurement_method '\w scans'
_diffrn_radiation_monochromator graphite
_diffrn_radiation_source 'fine-focus sealed tube'
_diffrn_radiation_type MoK\a
_diffrn_radiation_wavelength 0.71073
_diffrn_reflns_av_R_equivalents 0.0343
_diffrn_reflns_av_sigmaI/netI 0.0913
_diffrn_reflns_limit_h_max 1
_diffrn_reflns_limit_h_min -10
_diffrn_reflns_limit_k_max 19
_diffrn_reflns_limit_k_min -1
_diffrn_reflns_limit_l_max 24
_diffrn_reflns_limit_l_min -24
_diffrn_reflns_number 6033
_diffrn_reflns_theta_max 25.00
_diffrn_reflns_theta_min 1.62
_diffrn_standards_interval_count 97
_diffrn_standards_number 3
_exptl_absorpt_coefficient_mu 1.853
_exptl_absorpt_correction_T_max 0.3297
_exptl_absorpt_correction_T_min 0.2872
_exptl_absorpt_correction_type empirical
_exptl_crystal_colour Orange
_exptl_crystal_density_diffrn 1.543
_exptl_crystal_description Block
_exptl_crystal_F_000 1288
_exptl_crystal_size_max .2
_exptl_crystal_size_mid .2
_exptl_crystal_size_min .4
_refine_diff_density_max 0.480
_refine_diff_density_min -0.542
_refine_diff_density_rms 0.100
_refine_ls_extinction_coef 0.00001(10)
_refine_ls_extinction_expression Fc^*^=kFc[1+0.001xFc^2^\l^3^/sin(2\q)]^-1/4^
_refine_ls_extinction_method SHELXL
_refine_ls_goodness_of_fit_all 1.017
_refine_ls_goodness_of_fit_obs 1.131
_refine_ls_matrix_type full
_refine_ls_number_parameters 254
_refine_ls_number_reflns 4852
_refine_ls_number_restraints 0
_refine_ls_restrained_S_all 1.017
_refine_ls_restrained_S_obs 1.131
_refine_ls_R_factor_all 0.1304
_refine_ls_R_factor_obs 0.0539
_refine_ls_shift/esd_max -0.001
_refine_ls_shift/esd_mean 0.000
_refine_ls_structure_factor_coef Fsqd
_refine_ls_weighting_details 'w=1/[\s^2^(Fo^2^)+(0.0272P)^2^+4.4813P] where P=(Fo^2^+2Fc^2^)/3'
_refine_ls_weighting_scheme calc
_refine_ls_wR_factor_all 0.1189
_refine_ls_wR_factor_obs 0.0929
_reflns_number_observed 2506
_reflns_number_total 4852
_reflns_observed_criterion >2sigma(I)
_cod_data_source_file b100372k.txt
_cod_data_source_block mopme20
_cod_depositor_comments
;
The following automatic conversions were performed:
'_symmetry_cell_setting' value 'Monoclinic' changed to 'monoclinic'
according to '/home/saulius/struct/CIF-dictionaries/cif_core.dic'
dictionary named 'cif_core.dic' version 2.4.1 from 2010-06-29.

Automatic conversion script
Id: cif_fix_enum 1527 2010-12-29 10:47:43Z saulius 

The following automatic conversions were performed:

'_refine_ls_weighting_scheme' value 'calc
w=1/[\s^2^(Fo^2^)+(0.0272P)^2^+4.4813P] where P=(Fo^2^+2Fc^2^)/3' was
changed to 'calc'. New tag '_refine_ls_weighting_details' was
created. The value of the new tag was set to
'w=1/[\s^2^(Fo^2^)+(0.0272P)^2^+4.4813P] where P=(Fo^2^+2Fc^2^)/3'.

Automatic conversion script
Id: cif_fix_values 3143 2015-03-26 13:38:13Z robertas 
;
_cod_original_cell_volume 2760.2(4)
_cod_original_sg_symbol_H-M P2(1)/n
_cod_database_code 7010564

loop_
_symmetry_equiv_pos_as_xyz
'x, y, z'
'-x+1/2, y+1/2, -z+1/2'
'-x, -y, -z'
'x-1/2, -y-1/2, z-1/2'

loop_
_atom_site_aniso_label
_atom_site_aniso_U_11
_atom_site_aniso_U_22
_atom_site_aniso_U_33
_atom_site_aniso_U_23
_atom_site_aniso_U_13
_atom_site_aniso_U_12
Mo 0.0323(4) 0.0365(4) 0.0354(4) -0.0027(4) 0.0089(3) 0.0032(4)
I 0.0568(5) 0.0459(4) 0.0599(4) -0.0052(3) 0.0082(3) -0.0012(4)
C1 0.050(6) 0.049(5) 0.055(5) -0.015(5) 0.011(5) 0.004(5)
P 0.0488(14) 0.0473(14) 0.0420(12) 0.0058(11) 0.0097(11) 0.0031(13)
C11 0.031(5) 0.045(5) 0.048(5) 0.010(4) 0.004(4) 0.001(4)
C12 0.033(5) 0.061(6) 0.045(5) 0.010(5) 0.008(4) 0.003(5)
C13 0.053(6) 0.047(6) 0.060(6) 0.010(5) 0.031(5) 0.014(5)
C14 0.047(6) 0.048(5) 0.048(5) -0.005(4) 0.022(5) 0.004(5)
C15 0.036(5) 0.051(6) 0.048(5) 0.009(4) 0.010(4) 0.000(4)
C16 0.049(6) 0.045(6) 0.059(6) 0.008(5) -0.004(5) -0.014(5)
C17 0.068(8) 0.085(8) 0.100(8) 0.020(7) 0.011(7) -0.041(7)
C18 0.076(8) 0.063(7) 0.085(8) 0.000(6) -0.028(6) -0.019(6)
C19 0.067(7) 0.045(6) 0.099(8) -0.004(6) -0.009(6) -0.004(6)
C21 0.036(4) 0.040(5) 0.045(4) -0.006(4) 0.014(4) 0.007(4)
C22 0.028(4) 0.052(5) 0.044(5) 0.003(4) 0.010(4) -0.008(4)
C23 0.035(5) 0.067(7) 0.041(5) -0.006(5) 0.014(4) 0.010(5)
C24 0.038(5) 0.047(6) 0.062(6) -0.022(5) 0.010(5) 0.002(5)
C25 0.033(5) 0.054(6) 0.052(5) -0.003(5) -0.002(4) 0.013(5)
C26 0.050(6) 0.055(6) 0.036(5) -0.007(4) 0.006(4) -0.003(5)
C27 0.090(8) 0.069(7) 0.051(6) -0.018(5) 0.010(6) -0.010(7)
C28 0.039(6) 0.128(10) 0.085(8) -0.031(7) 0.001(5) 0.002(7)
C29 0.074(8) 0.085(8) 0.047(5) 0.000(6) 0.010(5) -0.012(7)
C31 0.068(7) 0.075(7) 0.063(6) 0.018(6) 0.019(5) -0.011(6)
C32 0.063(7) 0.067(7) 0.053(6) 0.010(5) 0.006(5) 0.018(6)
C33 0.094(8) 0.040(5) 0.067(6) -0.002(5) 0.012(6) -0.007(6)
C41 0.105(11) 0.090(9) 0.093(9) 0.022(7) 0.011(8) -0.023(9)
Cl41 0.161(4) 0.069(2) 0.187(4) 0.031(2) 0.002(3) 0.005(3)
Cl42 0.090(2) 0.115(3) 0.088(2) -0.011(2) 0.012(2) -0.028(2)

loop_
_atom_site_label
_atom_site_type_symbol
_atom_site_fract_x
_atom_site_fract_y
_atom_site_fract_z
_atom_site_U_iso_or_equiv
_atom_site_thermal_displace_type
_atom_site_occupancy
_atom_site_calc_flag
_atom_site_refinement_flags
_atom_site_disorder_group
Mo Mo 0.53449(8) 0.88391(5) 0.35800(3) 0.0344(2) Uani 1 d . .
I I 0.03182(8) 0.61951(4) 0.35203(3) 0.0546(2) Uani 1 d . .
C1 C 0.6229(10) 0.9202(5) 0.4662(4) 0.051(2) Uani 1 d . .
H1A H 0.7192(10) 0.8900(5) 0.4838(4) 0.077 Uiso 1 calc R .
H1B H 0.5418(10) 0.9071(5) 0.4912(4) 0.077 Uiso 1 calc R .
H1C H 0.6447(10) 0.9788(5) 0.4690(4) 0.077 Uiso 1 calc R .
P P 0.5593(3) 0.74670(15) 0.41526(11) 0.0459(6) Uani 1 d . .
C11 C 0.7476(9) 0.9643(5) 0.3373(4) 0.042(2) Uani 1 d . .
C12 C 0.8122(9) 0.8896(6) 0.3678(4) 0.046(2) Uani 1 d . .
H12A H 0.8896(9) 0.8867(6) 0.4098(4) 0.055 Uiso 1 calc R .
C13 C 0.7608(11) 0.8218(6) 0.3275(4) 0.050(2) Uani 1 d . .
H13A H 0.7956(11) 0.7640(6) 0.3362(4) 0.061 Uiso 1 calc R .
C14 C 0.6598(10) 0.8503(5) 0.2713(4) 0.046(2) Uani 1 d . .
H14A H 0.6134(10) 0.8165(5) 0.2327(4) 0.055 Uiso 1 calc R .
C15 C 0.6500(10) 0.9379(5) 0.2756(4) 0.044(2) Uani 1 d . .
H15A H 0.5970(10) 0.9748(5) 0.2402(4) 0.053 Uiso 1 calc R .
C16 C 0.8009(11) 1.0545(6) 0.3543(4) 0.053(2) Uani 1 d . .
C17 C 0.8927(12) 1.0813(7) 0.3004(5) 0.085(4) Uani 1 d . .
H17A H 0.8224(12) 1.0786(7) 0.2579(5) 0.128 Uiso 1 calc R .
H17B H 0.9824(12) 1.0448(7) 0.3009(5) 0.128 Uiso 1 calc R .
H17C H 0.9307(12) 1.1373(7) 0.3087(5) 0.128 Uiso 1 calc R .
C18 C 0.9139(12) 1.0592(6) 0.4211(5) 0.080(3) Uani 1 d . .
H18A H 1.0031(12) 1.0224(6) 0.4215(5) 0.121 Uiso 1 calc R .
H18B H 0.8574(12) 1.0429(6) 0.4552(5) 0.121 Uiso 1 calc R .
H18C H 0.9524(12) 1.1151(6) 0.4290(5) 0.121 Uiso 1 calc R .
C19 C 0.6585(12) 1.1124(6) 0.3527(5) 0.074(3) Uani 1 d . .
H19A H 0.5882(12) 1.1089(6) 0.3103(5) 0.111 Uiso 1 calc R .
H19B H 0.6962(12) 1.1686(6) 0.3603(5) 0.111 Uiso 1 calc R .
H19C H 0.6011(12) 1.0964(6) 0.3865(5) 0.111 Uiso 1 calc R .
C21 C 0.2771(9) 0.8790(5) 0.2815(4) 0.039(2) Uani 1 d . .
C22 C 0.2635(9) 0.8408(5) 0.3424(4) 0.041(2) Uani 1 d . .
H22A H 0.2265(9) 0.7839(5) 0.3476(4) 0.049 Uiso 1 calc R .
C23 C 0.2999(9) 0.9012(6) 0.3937(4) 0.047(2) Uani 1 d . .
H23A H 0.2854(9) 0.8934(6) 0.4393(4) 0.056 Uiso 1 calc R .
C24 C 0.3394(10) 0.9761(6) 0.3668(4) 0.049(2) Uani 1 d . .
H24A H 0.3538(10) 1.0300(6) 0.3893(4) 0.059 Uiso 1 calc R .
C25 C 0.3253(9) 0.9620(6) 0.2979(4) 0.048(2) Uani 1 d . .
H25A H 0.3383(9) 1.0050(6) 0.2656(4) 0.057 Uiso 1 calc R .
C26 C 0.2152(11) 0.8423(6) 0.2135(4) 0.047(2) Uani 1 d . .
C27 C 0.2571(13) 0.7514(6) 0.2094(4) 0.071(3) Uani 1 d . .
H27A H 0.2156(13) 0.7311(6) 0.1656(4) 0.106 Uiso 1 calc R .
H27B H 0.2107(13) 0.7204(6) 0.2408(4) 0.106 Uiso 1 calc R .
H27C H 0.3717(13) 0.7449(6) 0.2192(4) 0.106 Uiso 1 calc R .
C28 C 0.0298(11) 0.8517(7) 0.2028(5) 0.086(4) Uani 1 d . .
H28A H 0.0028(11) 0.9095(7) 0.2053(5) 0.128 Uiso 1 calc R .
H28B H -0.0096(11) 0.8212(7) 0.2363(5) 0.128 Uiso 1 calc R .
H28C H -0.0181(11) 0.8303(7) 0.1600(5) 0.128 Uiso 1 calc R .
C29 C 0.2743(12) 0.8924(6) 0.1596(4) 0.069(3) Uani 1 d . .
H29A H 0.2466(12) 0.9499(6) 0.1631(4) 0.103 Uiso 1 calc R .
H29B H 0.2246(12) 0.8716(6) 0.1169(4) 0.103 Uiso 1 calc R .
H29C H 0.3888(12) 0.8871(6) 0.1652(4) 0.103 Uiso 1 calc R .
C31 C 0.4258(11) 0.7283(6) 0.4732(4) 0.068(3) Uani 1 d . .
H31A H 0.3167(11) 0.7377(6) 0.4513(4) 0.102 Uiso 1 calc R .
H31B H 0.4527(11) 0.7657(6) 0.5100(4) 0.102 Uiso 1 calc R .
H31C H 0.4375(11) 0.6719(6) 0.4887(4) 0.102 Uiso 1 calc R .
C32 C 0.7525(11) 0.7249(6) 0.4685(4) 0.062(3) Uani 1 d . .
H32A H 0.7817(11) 0.7704(6) 0.4986(4) 0.092 Uiso 1 calc R .
H32B H 0.8327(11) 0.7181(6) 0.4419(4) 0.092 Uiso 1 calc R .
H32C H 0.7448(11) 0.6748(6) 0.4930(4) 0.092 Uiso 1 calc R .
C33 C 0.5225(12) 0.6554(5) 0.3620(4) 0.068(3) Uani 1 d . .
H33A H 0.4218(12) 0.6616(5) 0.3319(4) 0.101 Uiso 1 calc R .
H33B H 0.5192(12) 0.6067(5) 0.3886(4) 0.101 Uiso 1 calc R .
H33C H 0.6072(12) 0.6499(5) 0.3375(4) 0.101 Uiso 1 calc R .
C41 C 1.1149(15) 0.5815(7) 0.5462(6) 0.097(4) Uani 1 d . .
H41A H 1.0538(15) 0.5866(7) 0.5015(6) 0.116 Uiso 1 calc R .
H41B H 1.0527(15) 0.5475(7) 0.5709(6) 0.116 Uiso 1 calc R .
Cl41 Cl 1.2952(6) 0.5300(2) 0.5435(2) 0.143(2) Uani 1 d . .
Cl42 Cl 1.1373(4) 0.6776(2) 0.58082(15) 0.0983(10) Uani 1 d . .

loop_
_atom_type_symbol
_atom_type_description
_atom_type_scat_dispersion_real
_atom_type_scat_dispersion_imag
_atom_type_scat_source
C C 0.0033 0.0016 'International Tables Vol C Tables 4.2.6.8 and 6.1.1.4'
H H 0.0000 0.0000 'International Tables Vol C Tables 4.2.6.8 and 6.1.1.4'
P P 0.1023 0.0942 'International Tables Vol C Tables 4.2.6.8 and 6.1.1.4'
Mo Mo -1.6832 0.6857 'International Tables Vol C Tables 4.2.6.8 and 6.1.1.4'
I I -0.4742 1.8119 'International Tables Vol C Tables 4.2.6.8 and 6.1.1.4'
Cl Cl 0.1484 0.1585 'International Tables Vol C Tables 4.2.6.8 and 6.1.1.4'

loop_
_geom_angle_atom_site_label_1
_geom_angle_atom_site_label_2
_geom_angle_atom_site_label_3
_geom_angle
_geom_angle_site_symmetry_1
_geom_angle_site_symmetry_3
_geom_angle_publ_flag
C24 Mo C23 35.9(3) . . ?
C24 Mo C1 82.0(3) . . ?
C23 Mo C1 78.2(3) . . ?
C24 Mo C15 103.7(3) . . ?
C23 Mo C15 136.3(3) . . ?
C1 Mo C15 121.3(3) . . ?
C24 Mo C14 132.1(3) . . ?
C23 Mo C14 147.4(3) . . ?
C1 Mo C14 134.4(3) . . ?
C15 Mo C14 35.8(3) . . ?
C24 Mo C25 36.1(3) . . ?
C23 Mo C25 58.6(3) . . ?
C1 Mo C25 117.0(3) . . ?
C15 Mo C25 78.1(3) . . ?
C14 Mo C25 97.6(3) . . ?
C24 Mo C12 135.6(3) . . ?
C23 Mo C12 154.7(3) . . ?
C1 Mo C12 76.7(3) . . ?
C15 Mo C12 58.5(3) . . ?
C14 Mo C12 57.8(3) . . ?
C25 Mo C12 132.9(3) . . ?
C24 Mo C11 105.0(3) . . ?
C23 Mo C11 138.9(3) . . ?
C1 Mo C11 85.3(3) . . ?
C15 Mo C11 36.3(3) . . ?
C14 Mo C11 59.9(3) . . ?
C25 Mo C11 98.2(3) . . ?
C12 Mo C11 35.4(3) . . ?
C24 Mo C13 161.7(3) . . ?
C23 Mo C13 161.9(3) . . ?
C1 Mo C13 103.8(3) . . ?
C15 Mo C13 58.2(3) . . ?
C14 Mo C13 34.3(3) . . ?
C25 Mo C13 131.6(3) . . ?
C12 Mo C13 34.5(3) . . ?
C11 Mo C13 58.9(3) . . ?
C24 Mo C22 59.5(3) . . ?
C23 Mo C22 35.7(3) . . ?
C1 Mo C22 109.5(3) . . ?
C15 Mo C22 123.7(3) . . ?
C14 Mo C22 114.1(3) . . ?
C25 Mo C22 57.6(3) . . ?
C12 Mo C22 164.9(3) . . ?
C11 Mo C22 155.2(3) . . ?
C13 Mo C22 131.4(3) . . ?
C24 Mo C21 59.5(3) . . ?
C23 Mo C21 58.7(3) . . ?
C1 Mo C21 136.3(3) . . ?
C15 Mo C21 89.5(3) . . ?
C14 Mo C21 88.9(3) . . ?
C25 Mo C21 34.5(3) . . ?
C12 Mo C21 145.5(3) . . ?
C11 Mo C21 122.0(3) . . ?
C13 Mo C21 119.3(3) . . ?
C22 Mo C21 34.4(2) . . ?
C24 Mo P 122.6(2) . . ?
C23 Mo P 87.3(2) . . ?
C1 Mo P 77.4(2) . . ?
C15 Mo P 132.7(2) . . ?
C14 Mo P 98.6(2) . . ?
C25 Mo P 135.7(2) . . ?
C12 Mo P 90.1(2) . . ?
C11 Mo P 125.5(2) . . ?
C13 Mo P 75.7(2) . . ?
C22 Mo P 78.2(2) . . ?
C21 Mo P 105.1(2) . . ?
C32 P C33 103.7(4) . . ?
C32 P C31 100.1(4) . . ?
C33 P C31 102.0(5) . . ?
C32 P Mo 116.1(3) . . ?
C33 P Mo 116.0(3) . . ?
C31 P Mo 116.6(3) . . ?
C12 C11 C15 104.4(7) . . ?
C12 C11 C16 128.7(7) . . ?
C15 C11 C16 124.9(7) . . ?
C12 C11 Mo 72.3(5) . . ?
C15 C11 Mo 70.4(5) . . ?
C16 C11 Mo 133.3(6) . . ?
C13 C12 C11 110.4(7) . . ?
C13 C12 Mo 73.9(5) . . ?
C11 C12 Mo 72.3(5) . . ?
C14 C13 C12 108.3(8) . . ?
C14 C13 Mo 71.2(5) . . ?
C12 C13 Mo 71.6(5) . . ?
C13 C14 C15 108.2(8) . . ?
C13 C14 Mo 74.5(5) . . ?
C15 C14 Mo 71.2(5) . . ?
C14 C15 C11 108.6(8) . . ?
C14 C15 Mo 73.0(5) . . ?
C11 C15 Mo 73.3(5) . . ?
C18 C16 C19 110.3(8) . . ?
C18 C16 C17 108.8(8) . . ?
C19 C16 C17 109.0(8) . . ?
C18 C16 C11 111.0(7) . . ?
C19 C16 C11 112.0(7) . . ?
C17 C16 C11 105.5(8) . . ?
C25 C21 C22 105.4(7) . . ?
C25 C21 C26 128.1(7) . . ?
C22 C21 C26 125.1(8) . . ?
C25 C21 Mo 68.5(4) . . ?
C22 C21 Mo 70.1(4) . . ?
C26 C21 Mo 135.8(5) . . ?
C21 C22 C23 108.5(7) . . ?
C21 C22 Mo 75.5(4) . . ?
C23 C22 Mo 68.5(4) . . ?
C24 C23 C22 109.1(7) . . ?
C24 C23 Mo 71.5(5) . . ?
C22 C23 Mo 75.8(4) . . ?
C23 C24 C25 106.3(8) . . ?
C23 C24 Mo 72.7(5) . . ?
C25 C24 Mo 74.7(5) . . ?
C21 C25 C24 110.6(8) . . ?
C21 C25 Mo 76.9(5) . . ?
C24 C25 Mo 69.3(5) . . ?
C27 C26 C21 112.6(7) . . ?
C27 C26 C29 110.7(8) . . ?
C21 C26 C29 111.2(7) . . ?
C27 C26 C28 109.2(8) . . ?
C21 C26 C28 104.7(7) . . ?
C29 C26 C28 108.1(8) . . ?
Cl42 C41 Cl41 114.6(7) . . ?

loop_
_geom_bond_atom_site_label_1
_geom_bond_atom_site_label_2
_geom_bond_distance
_geom_bond_site_symmetry_2
_geom_bond_publ_flag
Mo C24 2.255(8) . ?
Mo C23 2.270(8) . ?
Mo C1 2.287(7) . ?
Mo C15 2.291(8) . ?
Mo C14 2.314(8) . ?
Mo C25 2.326(8) . ?
Mo C12 2.329(8) . ?
Mo C11 2.329(8) . ?
Mo C13 2.357(8) . ?
Mo C22 2.365(7) . ?
Mo C21 2.435(8) . ?
Mo P 2.491(2) . ?
P C32 1.821(8) . ?
P C33 1.822(8) . ?
P C31 1.824(8) . ?
C11 C12 1.416(10) . ?
C11 C15 1.440(10) . ?
C11 C16 1.539(11) . ?
C12 C13 1.390(11) . ?
C13 C14 1.379(11) . ?
C14 C15 1.414(11) . ?
C16 C18 1.521(11) . ?
C16 C19 1.522(12) . ?
C16 C17 1.537(12) . ?
C21 C25 1.417(11) . ?
C21 C22 1.422(10) . ?
C21 C26 1.519(10) . ?
C22 C23 1.424(10) . ?
C23 C24 1.393(11) . ?
C24 C25 1.420(11) . ?
C26 C27 1.510(12) . ?
C26 C29 1.533(11) . ?
C26 C28 1.554(12) . ?
C41 Cl42 1.697(12) . ?
C41 Cl41 1.751(12) . ?
